data_7708260
loop_
_publ_author_name
'L\'opez-L\'opez, Juan-Carlos'
'Bautista, Delia'
'Gonz\'alez-Herrero, Pablo'

_publ_section_title
;
 Luminescent halido(aryl) Pt(iv) complexes obtained via oxidative addition
 of iodobenzene or diaryliodonium salts to bis-cyclometalated Pt(ii)
 precursors
;
_journal_name_full 'Dalton Transactions'
_journal_paper_doi 10.1039/D1DT02349G
_journal_year 2021
_chemical_formula_sum 'C31 H29 Cl2 F N2 O Pt'
_chemical_formula_weight 730.55
_space_group_crystal_system monoclinic
_space_group_IT_number 14
_space_group_name_Hall '-P 2ybc'
_space_group_name_H-M_alt 'P 1 21/c 1'
_atom_sites_solution_hydrogens mixed
_audit_creation_method SHELXL-2018/3
_audit_update_record
;
2021-07-09 deposited with the CCDC.	2021-09-02 downloaded from the CCDC.
;
_cell_angle_alpha 90
_cell_angle_beta 104.895(3)
_cell_angle_gamma 90
_cell_formula_units_Z 4
_cell_length_a 13.1925(10)
_cell_length_b 9.5664(7)
_cell_length_c 22.7013(18)
_cell_measurement_reflns_used 9880
_cell_measurement_temperature 100(2)
_cell_measurement_theta_max 30.3
_cell_measurement_theta_min 2.32
_cell_volume 2768.7(4)
_computing_cell_refinement 'SAINT V8.38A (Bruker AXS Inc.)'
_computing_data_collection 'APEX3 2017.3 (Bruker AXS Inc.)'
_computing_data_reduction 'SAINT V8.38A (Bruker AXS Inc.)'
_computing_molecular_graphics 'Olex2-version 1.2.10'
_computing_publication_material 'Bruker SHELXTL'
_computing_structure_refinement 'SHELXL-2018/1 (Sheldrick, 2018)'
_computing_structure_solution 'SHELXT 2014/5 (Sheldrick, 2014)'
_diffrn_ambient_temperature 100(2)
_diffrn_detector_area_resol_mean 7.40
_diffrn_measured_fraction_theta_full 0.999
_diffrn_measured_fraction_theta_max 0.999
_diffrn_measurement_device_type 'Bruker D8 QUEST PHOTON II CMOS'
_diffrn_measurement_method '\w-scans and phi scans'
_diffrn_radiation_type MoK\a
_diffrn_radiation_wavelength 0.71073
_diffrn_reflns_av_R_equivalents 0.0454
_diffrn_reflns_av_unetI/netI 0.0139
_diffrn_reflns_Laue_measured_fraction_full 0.999
_diffrn_reflns_Laue_measured_fraction_max 0.999
_diffrn_reflns_limit_h_max 15
_diffrn_reflns_limit_h_min -15
_diffrn_reflns_limit_k_max 11
_diffrn_reflns_limit_k_min -11
_diffrn_reflns_limit_l_max 27
_diffrn_reflns_limit_l_min -27
_diffrn_reflns_number 111044
_diffrn_reflns_point_group_measured_fraction_full 0.999
_diffrn_reflns_point_group_measured_fraction_max 0.999
_diffrn_reflns_theta_full 25.000
_diffrn_reflns_theta_max 25.349
_diffrn_reflns_theta_min 2.115
_diffrn_source 'high brilliance microfocus sealed tube '
_exptl_absorpt_coefficient_mu 5.295
_exptl_absorpt_correction_T_max 0.7461
_exptl_absorpt_correction_T_min 0.5342
_exptl_absorpt_correction_type multi-scan
_exptl_absorpt_process_details SADABS-2016/2
_exptl_crystal_colour colourless
_exptl_crystal_density_diffrn 1.753
_exptl_crystal_description lath
_exptl_crystal_F_000 1432
_exptl_crystal_size_max 0.270
_exptl_crystal_size_mid 0.120
_exptl_crystal_size_min 0.030
_refine_diff_density_max 3.014
_refine_diff_density_min -1.195
_refine_diff_density_rms 0.102
_refine_ls_extinction_method none
_refine_ls_goodness_of_fit_ref 1.056
_refine_ls_hydrogen_treatment mixed
_refine_ls_matrix_type full
_refine_ls_number_parameters 353
_refine_ls_number_reflns 5062
_refine_ls_number_restraints 3
_refine_ls_restrained_S_all 1.055
_refine_ls_R_factor_all 0.0301
_refine_ls_R_factor_gt 0.0278
_refine_ls_shift/su_max 0.001
_refine_ls_shift/su_mean 0.000
_refine_ls_structure_factor_coef Fsqd
_refine_ls_weighting_details 'w=1/[\s^2^(Fo^2^)+(0.0264P)^2^+12.7185P] where P=(Fo^2^+2Fc^2^)/3'
_refine_ls_weighting_scheme calc
_refine_ls_wR_factor_gt 0.0669
_refine_ls_wR_factor_ref 0.0684
_reflns_Friedel_coverage 0.000
_reflns_number_gt 4751
_reflns_number_total 5062
_reflns_threshold_expression 'I > 2\s(I)'
_cod_data_source_file d1dt02349g2.cif
_cod_data_source_block JCB_37a_0msp_a
_cod_original_sg_symbol_H-M 'P 21/c'
_cod_database_code 7708260
_shelx_shelxl_version_number 2018/3
_shelx_space_group_comment
;
The symmetry employed for this shelxl refinement is uniquely defined
by the following loop, which should always be used as a source of
symmetry information in preference to the above space-group names.
They are only intended as comments.
;
_shelx_estimated_absorpt_t_min 0.329
_shelx_estimated_absorpt_t_max 0.857

loop_
_space_group_symop_operation_xyz
'x, y, z'
'-x, y+1/2, -z+1/2'
'-x, -y, -z'
'x, -y-1/2, z-1/2'

loop_
_atom_site_label
_atom_site_type_symbol
_atom_site_fract_x
_atom_site_fract_y
_atom_site_fract_z
_atom_site_U_iso_or_equiv
_atom_site_adp_type
_atom_site_occupancy
_atom_site_site_symmetry_order
_atom_site_calc_flag
_atom_site_refinement_flags_posn
_atom_site_refinement_flags_adp
_atom_site_refinement_flags_occupancy
_atom_site_disorder_assembly
_atom_site_disorder_group
Pt1 Pt 0.73446(2) 0.30818(2) 0.44046(2) 0.02753(7) Uani 1 1 d . . . . .
C1 C 0.7662(3) 0.1826(5) 0.3767(2) 0.0307(10) Uani 1 1 d . . . . .
N1 N 0.7040(3) 0.4230(4) 0.51375(16) 0.0297(8) Uani 1 1 d . . . . .
F1 F 0.8795(2) 0.4051(3) 0.44719(13) 0.0432(7) Uani 1 1 d . . . . .
C2 C 0.7554(3) 0.2141(5) 0.3157(2) 0.0340(10) Uani 1 1 d . . . . .
H2 H 0.724065 0.300209 0.299905 0.041 Uiso 1 1 calc R U . . .
N2 N 0.8133(3) 0.1439(4) 0.49732(18) 0.0326(8) Uani 1 1 d . . . . .
C3 C 0.7894(4) 0.1225(5) 0.2771(2) 0.0378(11) Uani 1 1 d . . . . .
C4 C 0.8314(4) -0.0051(6) 0.2997(3) 0.0433(12) Uani 1 1 d . . . . .
H4 H 0.852037 -0.069955 0.273300 0.052 Uiso 1 1 calc R U . . .
C5 C 0.8438(4) -0.0390(5) 0.3604(3) 0.0405(12) Uani 1 1 d . . . . .
H5 H 0.872621 -0.127071 0.375389 0.049 Uiso 1 1 calc R U . . .
C6 C 0.8142(3) 0.0550(5) 0.3997(2) 0.0334(10) Uani 1 1 d . . . . .
C7 C 0.8371(3) 0.0328(5) 0.4657(2) 0.0348(10) Uani 1 1 d . . . . .
C8 C 0.8836(4) -0.0861(6) 0.4972(3) 0.0431(12) Uani 1 1 d . . . . .
H8 H 0.898825 -0.164856 0.475429 0.052 Uiso 1 1 calc R U . . .
C9 C 0.9071(4) -0.0881(6) 0.5595(3) 0.0498(15) Uani 1 1 d . . . . .
H9 H 0.939556 -0.168346 0.580919 0.060 Uiso 1 1 calc R U . . .
C10 C 0.8843(4) 0.0248(6) 0.5914(3) 0.0455(13) Uani 1 1 d . . . . .
H10 H 0.900895 0.024042 0.634687 0.055 Uiso 1 1 calc R U . . .
C11 C 0.8365(4) 0.1396(6) 0.5586(2) 0.0386(11) Uani 1 1 d . . . . .
H11 H 0.819436 0.217761 0.579976 0.046 Uiso 1 1 calc R U . . .
C011 C 0.7827(5) 0.1666(6) 0.2125(2) 0.0495(14) Uani 1 1 d . . . . .
H01A H 0.817534 0.096740 0.192910 0.074 Uiso 1 1 calc R U . . .
H01B H 0.817344 0.257304 0.212664 0.074 Uiso 1 1 calc R U . . .
H01C H 0.708906 0.174512 0.189863 0.074 Uiso 1 1 calc R U . . .
C21 C 0.5974(3) 0.2215(4) 0.4424(2) 0.0261(9) Uani 1 1 d . . . . .
C22 C 0.5432(3) 0.1195(4) 0.4035(2) 0.0278(9) Uani 1 1 d . . . . .
H22 H 0.570654 0.086258 0.371278 0.033 Uiso 1 1 calc R U . . .
C23 C 0.4491(3) 0.0646(5) 0.4106(2) 0.0305(9) Uani 1 1 d . . . . .
C24 C 0.4106(3) 0.1131(5) 0.4588(2) 0.0312(10) Uani 1 1 d . . . . .
H24 H 0.347169 0.075681 0.464522 0.037 Uiso 1 1 calc R U . . .
C25 C 0.4636(3) 0.2147(5) 0.4981(2) 0.0301(9) Uani 1 1 d . . . . .
H25 H 0.436312 0.246329 0.530641 0.036 Uiso 1 1 calc R U . . .
C26 C 0.5571(3) 0.2711(4) 0.49032(19) 0.0269(9) Uani 1 1 d . . . . .
C27 C 0.6146(3) 0.3840(4) 0.52842(19) 0.0270(9) Uani 1 1 d . . . . .
C28 C 0.5846(4) 0.4516(5) 0.5756(2) 0.0303(9) Uani 1 1 d . . . . .
H28 H 0.522517 0.424051 0.586281 0.036 Uiso 1 1 calc R U . . .
C29 C 0.6458(4) 0.5591(5) 0.6068(2) 0.0343(10) Uani 1 1 d . . . . .
H29 H 0.625053 0.607333 0.638338 0.041 Uiso 1 1 calc R U . . .
C30 C 0.7375(4) 0.5959(5) 0.5916(2) 0.0346(10) Uani 1 1 d . . . . .
H30 H 0.781106 0.668111 0.613095 0.042 Uiso 1 1 calc R U . . .
C31 C 0.7643(4) 0.5259(5) 0.5446(2) 0.0327(10) Uani 1 1 d . . . . .
H31 H 0.826849 0.550990 0.533789 0.039 Uiso 1 1 calc R U . . .
C32 C 0.3919(4) -0.0451(5) 0.3673(2) 0.0365(11) Uani 1 1 d . . . . .
H32A H 0.322295 -0.060069 0.374101 0.055 Uiso 1 1 calc R U . . .
H32B H 0.431697 -0.132758 0.374433 0.055 Uiso 1 1 calc R U . . .
H32C H 0.384504 -0.014211 0.325294 0.055 Uiso 1 1 calc R U . . .
C41 C 0.6583(3) 0.4571(4) 0.3812(2) 0.0280(9) Uani 1 1 d . . . . .
C42 C 0.6899(4) 0.5962(5) 0.3900(2) 0.0328(10) Uani 1 1 d . . . . .
H42 H 0.748411 0.619867 0.422660 0.039 Uiso 1 1 calc R U . . .
C43 C 0.6374(4) 0.7008(5) 0.3517(2) 0.0390(11) Uani 1 1 d . . . . .
H43 H 0.660083 0.795054 0.358647 0.047 Uiso 1 1 calc R U . . .
C44 C 0.5524(4) 0.6694(5) 0.3037(2) 0.0394(11) Uani 1 1 d . . . . .
H44 H 0.516388 0.741365 0.277798 0.047 Uiso 1 1 calc R U . . .
C45 C 0.5204(4) 0.5321(5) 0.2938(2) 0.0345(10) Uani 1 1 d . . . . .
H45 H 0.462641 0.509163 0.260575 0.041 Uiso 1 1 calc R U . . .
C46 C 0.5724(4) 0.4273(5) 0.33229(19) 0.0306(9) Uani 1 1 d . . . . .
H46 H 0.549127 0.333378 0.325156 0.037 Uiso 1 1 calc R U . . .
C91 C 0.9165(6) 0.5236(11) 0.3176(3) 0.097(3) Uani 1 1 d . . . . .
H91A H 0.867858 0.489267 0.341122 0.116 Uiso 1 1 calc R U . . .
H91B H 0.961417 0.596648 0.342155 0.116 Uiso 1 1 calc R U . . .
Cl92 Cl 0.99717(14) 0.3818(3) 0.30472(10) 0.1009(8) Uani 1 1 d . . . . .
Cl93 Cl 0.8449(2) 0.5957(3) 0.25002(11) 0.1156(9) Uani 1 1 d . . . . .
O94 O 0.9806(3) 0.6457(4) 0.44630(19) 0.0468(9) Uani 1 1 d D . . . .
H95 H 1.028(3) 0.636(7) 0.4785(17) 0.059(19) Uiso 1 1 d D . . . .
H96 H 0.945(5) 0.573(5) 0.444(4) 0.10(3) Uiso 1 1 d D . . . .

loop_
_atom_site_aniso_label
_atom_site_aniso_U_11
_atom_site_aniso_U_22
_atom_site_aniso_U_33
_atom_site_aniso_U_23
_atom_site_aniso_U_13
_atom_site_aniso_U_12
Pt1 0.02747(10) 0.02560(10) 0.03198(10) 0.00051(7) 0.01211(7) -0.00432(7)
C1 0.025(2) 0.026(2) 0.044(3) -0.0045(19) 0.0151(19) -0.0058(17)
N1 0.0316(19) 0.0286(19) 0.0302(19) 0.0000(16) 0.0101(15) -0.0030(16)
F1 0.0435(16) 0.0427(16) 0.0454(16) -0.0009(13) 0.0153(13) -0.0144(13)
C2 0.029(2) 0.032(2) 0.044(3) -0.003(2) 0.014(2) -0.0018(19)
N2 0.0222(18) 0.036(2) 0.041(2) 0.0053(18) 0.0112(16) -0.0079(16)
C3 0.029(2) 0.040(3) 0.045(3) -0.011(2) 0.011(2) -0.005(2)
C4 0.031(2) 0.042(3) 0.060(3) -0.018(3) 0.018(2) -0.001(2)
C5 0.026(2) 0.031(2) 0.067(3) -0.003(2) 0.015(2) -0.0024(19)
C6 0.022(2) 0.029(2) 0.052(3) -0.001(2) 0.015(2) -0.0060(18)
C7 0.023(2) 0.028(2) 0.056(3) 0.005(2) 0.014(2) -0.0064(18)
C8 0.024(2) 0.037(3) 0.070(4) 0.013(3) 0.016(2) -0.003(2)
C9 0.025(2) 0.048(3) 0.075(4) 0.029(3) 0.009(2) -0.003(2)
C10 0.026(2) 0.058(3) 0.050(3) 0.020(3) 0.004(2) -0.009(2)
C11 0.026(2) 0.045(3) 0.045(3) 0.006(2) 0.011(2) -0.009(2)
C011 0.050(3) 0.061(4) 0.039(3) -0.016(3) 0.014(2) 0.005(3)
C21 0.027(2) 0.022(2) 0.032(2) 0.0063(17) 0.0101(17) 0.0021(17)
C22 0.028(2) 0.026(2) 0.030(2) 0.0022(18) 0.0095(18) -0.0017(17)
C23 0.029(2) 0.028(2) 0.034(2) 0.0050(19) 0.0078(18) 0.0004(18)
C24 0.024(2) 0.031(2) 0.040(3) 0.0067(19) 0.0109(19) -0.0040(18)
C25 0.032(2) 0.028(2) 0.032(2) 0.0046(18) 0.0127(19) 0.0007(18)
C26 0.029(2) 0.024(2) 0.028(2) 0.0037(17) 0.0082(17) -0.0001(17)
C27 0.026(2) 0.027(2) 0.027(2) 0.0065(17) 0.0061(17) 0.0003(17)
C28 0.032(2) 0.029(2) 0.030(2) 0.0043(18) 0.0082(18) -0.0002(18)
C29 0.039(3) 0.032(2) 0.031(2) -0.0003(19) 0.008(2) 0.003(2)
C30 0.038(3) 0.027(2) 0.036(2) 0.0003(19) 0.006(2) -0.0044(19)
C31 0.032(2) 0.031(2) 0.036(2) 0.0036(19) 0.011(2) -0.0047(19)
C32 0.035(2) 0.035(3) 0.040(3) 0.000(2) 0.010(2) -0.006(2)
C41 0.033(2) 0.024(2) 0.032(2) 0.0045(18) 0.0188(19) 0.0046(18)
C42 0.034(2) 0.033(2) 0.035(2) -0.001(2) 0.0156(19) -0.0068(19)
C43 0.048(3) 0.027(2) 0.048(3) 0.005(2) 0.024(2) -0.002(2)
C44 0.051(3) 0.032(3) 0.040(3) 0.008(2) 0.021(2) 0.007(2)
C45 0.041(3) 0.037(3) 0.027(2) -0.0015(19) 0.013(2) 0.003(2)
C46 0.039(2) 0.026(2) 0.029(2) -0.0005(18) 0.0142(19) -0.0011(19)
C91 0.086(5) 0.151(9) 0.064(4) -0.039(5) 0.039(4) -0.060(6)
Cl92 0.0511(10) 0.172(2) 0.0780(12) 0.0241(14) 0.0138(9) -0.0340(13)
Cl93 0.153(2) 0.1115(19) 0.0791(14) -0.0288(14) 0.0251(15) -0.0018(17)
O94 0.048(2) 0.036(2) 0.050(2) 0.0075(18) 0.0015(19) -0.0059(18)

loop_
_atom_type_symbol
_atom_type_description
_atom_type_scat_dispersion_real
_atom_type_scat_dispersion_imag
_atom_type_scat_source
C C 0.0033 0.0016 'International Tables Vol C Tables 4.2.6.8 and 6.1.1.4'
H H 0.0000 0.0000 'International Tables Vol C Tables 4.2.6.8 and 6.1.1.4'
Cl Cl 0.1484 0.1585 'International Tables Vol C Tables 4.2.6.8 and 6.1.1.4'
F F 0.0171 0.0103 'International Tables Vol C Tables 4.2.6.8 and 6.1.1.4'
N N 0.0061 0.0033 'International Tables Vol C Tables 4.2.6.8 and 6.1.1.4'
O O 0.0106 0.0060 'International Tables Vol C Tables 4.2.6.8 and 6.1.1.4'
Pt Pt -1.7033 8.3905 'International Tables Vol C Tables 4.2.6.8 and 6.1.1.4'

loop_
_geom_angle_atom_site_label_1
_geom_angle_atom_site_label_2
_geom_angle_atom_site_label_3
_geom_angle
_geom_angle_site_symmetry_1
_geom_angle_site_symmetry_3
_geom_angle_publ_flag
C21 Pt1 C1 97.20(17) . . ?
C21 Pt1 C41 90.53(17) . . ?
C1 Pt1 C41 95.82(18) . . ?
C21 Pt1 F1 174.42(15) . . ?
C1 Pt1 F1 87.80(14) . . ?
C41 Pt1 F1 91.44(15) . . ?
C21 Pt1 N1 80.91(16) . . ?
C1 Pt1 N1 174.20(16) . . ?
C41 Pt1 N1 89.69(15) . . ?
F1 Pt1 N1 93.88(13) . . ?
C21 Pt1 N2 89.08(15) . . ?
C1 Pt1 N2 80.54(17) . . ?
C41 Pt1 N2 176.25(16) . . ?
F1 Pt1 N2 89.30(12) . . ?
N1 Pt1 N2 93.92(15) . . ?
C2 C1 C6 118.5(4) . . ?
C2 C1 Pt1 127.1(3) . . ?
C6 C1 Pt1 114.0(3) . . ?
C31 N1 C27 120.6(4) . . ?
C31 N1 Pt1 125.7(3) . . ?
C27 N1 Pt1 113.8(3) . . ?
C1 C2 C3 121.6(5) . . ?
C1 C2 H2 119.2 . . ?
C3 C2 H2 119.2 . . ?
C11 N2 C7 119.8(4) . . ?
C11 N2 Pt1 126.5(4) . . ?
C7 N2 Pt1 113.6(3) . . ?
C4 C3 C2 119.0(5) . . ?
C4 C3 C011 121.7(5) . . ?
C2 C3 C011 119.2(5) . . ?
C3 C4 C5 120.6(5) . . ?
C3 C4 H4 119.7 . . ?
C5 C4 H4 119.7 . . ?
C4 C5 C6 120.3(5) . . ?
C4 C5 H5 119.8 . . ?
C6 C5 H5 119.8 . . ?
C5 C6 C1 119.7(5) . . ?
C5 C6 C7 122.9(4) . . ?
C1 C6 C7 117.3(4) . . ?
N2 C7 C8 119.8(5) . . ?
N2 C7 C6 114.2(4) . . ?
C8 C7 C6 126.0(5) . . ?
C9 C8 C7 119.5(5) . . ?
C9 C8 H8 120.3 . . ?
C7 C8 H8 120.3 . . ?
C8 C9 C10 120.8(5) . . ?
C8 C9 H9 119.6 . . ?
C10 C9 H9 119.6 . . ?
C9 C10 C11 118.0(5) . . ?
C9 C10 H10 121.0 . . ?
C11 C10 H10 121.0 . . ?
N2 C11 C10 122.1(5) . . ?
N2 C11 H11 118.9 . . ?
C10 C11 H11 118.9 . . ?
C3 C011 H01A 109.5 . . ?
C3 C011 H01B 109.5 . . ?
H01A C011 H01B 109.5 . . ?
C3 C011 H01C 109.5 . . ?
H01A C011 H01C 109.5 . . ?
H01B C011 H01C 109.5 . . ?
C22 C21 C26 119.6(4) . . ?
C22 C21 Pt1 126.8(3) . . ?
C26 C21 Pt1 113.6(3) . . ?
C21 C22 C23 121.3(4) . . ?
C21 C22 H22 119.3 . . ?
C23 C22 H22 119.3 . . ?
C22 C23 C24 118.6(4) . . ?
C22 C23 C32 120.0(4) . . ?
C24 C23 C32 121.4(4) . . ?
C25 C24 C23 121.0(4) . . ?
C25 C24 H24 119.5 . . ?
C23 C24 H24 119.5 . . ?
C24 C25 C26 120.3(4) . . ?
C24 C25 H25 119.8 . . ?
C26 C25 H25 119.8 . . ?
C25 C26 C21 119.2(4) . . ?
C25 C26 C27 123.3(4) . . ?
C21 C26 C27 117.5(4) . . ?
N1 C27 C28 119.8(4) . . ?
N1 C27 C26 114.0(4) . . ?
C28 C27 C26 126.1(4) . . ?
C29 C28 C27 119.7(4) . . ?
C29 C28 H28 120.2 . . ?
C27 C28 H28 120.2 . . ?
C30 C29 C28 119.5(4) . . ?
C30 C29 H29 120.2 . . ?
C28 C29 H29 120.2 . . ?
C31 C30 C29 118.8(4) . . ?
C31 C30 H30 120.6 . . ?
C29 C30 H30 120.6 . . ?
N1 C31 C30 121.5(4) . . ?
N1 C31 H31 119.2 . . ?
C30 C31 H31 119.2 . . ?
C23 C32 H32A 109.5 . . ?
C23 C32 H32B 109.5 . . ?
H32A C32 H32B 109.5 . . ?
C23 C32 H32C 109.5 . . ?
H32A C32 H32C 109.5 . . ?
H32B C32 H32C 109.5 . . ?
C42 C41 C46 117.4(4) . . ?
C42 C41 Pt1 119.7(3) . . ?
C46 C41 Pt1 122.9(3) . . ?
C43 C42 C41 121.1(5) . . ?
C43 C42 H42 119.5 . . ?
C41 C42 H42 119.5 . . ?
C44 C43 C42 120.7(5) . . ?
C44 C43 H43 119.7 . . ?
C42 C43 H43 119.7 . . ?
C45 C44 C43 119.2(5) . . ?
C45 C44 H44 120.4 . . ?
C43 C44 H44 120.4 . . ?
C44 C45 C46 120.2(5) . . ?
C44 C45 H45 119.9 . . ?
C46 C45 H45 119.9 . . ?
C45 C46 C41 121.4(4) . . ?
C45 C46 H46 119.3 . . ?
C41 C46 H46 119.3 . . ?
Cl93 C91 Cl92 111.7(4) . . ?
Cl93 C91 H91A 109.3 . . ?
Cl92 C91 H91A 109.3 . . ?
Cl93 C91 H91B 109.3 . . ?
Cl92 C91 H91B 109.3 . . ?
H91A C91 H91B 108.0 . . ?
H95 O94 H96 105(7) . . ?

loop_
_geom_bond_atom_site_label_1
_geom_bond_atom_site_label_2
_geom_bond_distance
_geom_bond_site_symmetry_2
_geom_bond_publ_flag
Pt1 C21 2.000(4) . ?
Pt1 C1 2.007(4) . ?
Pt1 C41 2.038(4) . ?
Pt1 F1 2.097(3) . ?
Pt1 N1 2.116(4) . ?
Pt1 N2 2.128(4) . ?
C1 C2 1.387(7) . ?
C1 C6 1.412(6) . ?
N1 C31 1.344(6) . ?
N1 C27 1.358(5) . ?
C2 C3 1.392(7) . ?
C2 H2 0.9500 . ?
N2 C11 1.345(6) . ?
N2 C7 1.363(6) . ?
C3 C4 1.383(7) . ?
C3 C011 1.508(7) . ?
C4 C5 1.385(8) . ?
C4 H4 0.9500 . ?
C5 C6 1.391(7) . ?
C5 H5 0.9500 . ?
C6 C7 1.467(7) . ?
C7 C8 1.398(7) . ?
C8 C9 1.368(8) . ?
C8 H8 0.9500 . ?
C9 C10 1.377(9) . ?
C9 H9 0.9500 . ?
C10 C11 1.385(7) . ?
C10 H10 0.9500 . ?
C11 H11 0.9500 . ?
C011 H01A 0.9800 . ?
C011 H01B 0.9800 . ?
C011 H01C 0.9800 . ?
C21 C22 1.386(6) . ?
C21 C26 1.410(6) . ?
C22 C23 1.395(6) . ?
C22 H22 0.9500 . ?
C23 C24 1.398(6) . ?
C23 C32 1.501(6) . ?
C24 C25 1.382(6) . ?
C24 H24 0.9500 . ?
C25 C26 1.399(6) . ?
C25 H25 0.9500 . ?
C26 C27 1.467(6) . ?
C27 C28 1.391(6) . ?
C28 C29 1.385(6) . ?
C28 H28 0.9500 . ?
C29 C30 1.386(7) . ?
C29 H29 0.9500 . ?
C30 C31 1.381(7) . ?
C30 H30 0.9500 . ?
C31 H31 0.9500 . ?
C32 H32A 0.9800 . ?
C32 H32B 0.9800 . ?
C32 H32C 0.9800 . ?
C41 C42 1.394(6) . ?
C41 C46 1.397(6) . ?
C42 C43 1.388(7) . ?
C42 H42 0.9500 . ?
C43 C44 1.381(8) . ?
C43 H43 0.9500 . ?
C44 C45 1.380(7) . ?
C44 H44 0.9500 . ?
C45 C46 1.390(6) . ?
C45 H45 0.9500 . ?
C46 H46 0.9500 . ?
C91 Cl93 1.725(9) . ?
C91 Cl92 1.795(10) . ?
C91 H91A 0.9900 . ?
C91 H91B 0.9900 . ?
O94 H95 0.839(16) . ?
O94 H96 0.833(16) . ?

loop_
_geom_hbond_atom_site_label_D
_geom_hbond_atom_site_label_H
_geom_hbond_atom_site_label_A
_geom_hbond_distance_DH
_geom_hbond_distance_HA
_geom_hbond_distance_DA
_geom_hbond_angle_DHA
_geom_hbond_site_symmetry_A
_geom_hbond_publ_flag
C8 H8 O94 0.95 2.29 3.211(7) 162.7 1_545 yes
C91 H91A F1 0.99 2.51 3.304(8) 137.4 . yes
C91 H91B O94 0.99 2.36 3.057(8) 126.8 . yes
O94 H95 F1 0.839(16) 1.85(2) 2.682(5) 171(6) 3_766 yes
O94 H96 F1 0.833(16) 1.83(2) 2.663(5) 172(8) . yes
